data_1566271
loop_
_publ_author_name
'Huang, Xianqiang'
'Cui, Yanan'
'Liu, Gang'
'Wang, Haitao'
'Ren, Junyu'
'Zhang, Yalin'
'Shen, Guodong'
'Lv, Lingling'
'Wang, Huai-Wei'
'Chen, Yi-Fa'

_publ_section_title
;
 Imidazole-Dependent Assembly of Copper Polymolybdate Frameworks for
 One-Pot Sulfide Oxidation and C--H Activation
;
_journal_issue 3
_journal_name_full 'Energy &amp; Fuels'
_journal_page_first 1665
_journal_page_last 1675
_journal_paper_doi 10.1021/acs.energyfuels.1c03886
_journal_volume 36
_journal_year 2022
_chemical_formula_sum 'C24 H40 Cu Mo4 N8 O13'
_chemical_formula_weight 1095.94
_space_group_crystal_system triclinic
_space_group_IT_number 2
_space_group_name_Hall '-P 1'
_space_group_name_H-M_alt 'P -1'
_atom_sites_solution_hydrogens geom
_audit_creation_method SHELXL-2018/3
_cell_angle_alpha 112.531(3)
_cell_angle_beta 105.692(2)
_cell_angle_gamma 100.281(2)
_cell_formula_units_Z 2
_cell_length_a 10.9545(9)
_cell_length_b 14.0136(13)
_cell_length_c 14.1643(14)
_cell_measurement_reflns_used 1024
_cell_measurement_temperature 298(2)
_cell_measurement_theta_max 27.952
_cell_measurement_theta_min 3.185
_cell_volume 1833.7(3)
_computing_structure_refinement 'SHELXL-2018/3 (Sheldrick, 2018)'
_diffrn_ambient_temperature 298(2)
_diffrn_measured_fraction_theta_full 0.982
_diffrn_measured_fraction_theta_max 0.982
_diffrn_measurement_device_type 'CCD area detector'
_diffrn_measurement_method 'phi and omega scans'
_diffrn_radiation_type MoK\a
_diffrn_radiation_wavelength 0.71073
_diffrn_reflns_av_R_equivalents 0.0602
_diffrn_reflns_av_unetI/netI 0.0770
_diffrn_reflns_Laue_measured_fraction_full 0.982
_diffrn_reflns_Laue_measured_fraction_max 0.982
_diffrn_reflns_limit_h_max 7
_diffrn_reflns_limit_h_min -13
_diffrn_reflns_limit_k_max 16
_diffrn_reflns_limit_k_min -16
_diffrn_reflns_limit_l_max 16
_diffrn_reflns_limit_l_min -15
_diffrn_reflns_number 9272
_diffrn_reflns_point_group_measured_fraction_full 0.982
_diffrn_reflns_point_group_measured_fraction_max 0.982
_diffrn_reflns_theta_full 25.020
_diffrn_reflns_theta_max 25.020
_diffrn_reflns_theta_min 2.181
_exptl_absorpt_coefficient_mu 1.970
_exptl_absorpt_correction_T_max 0.7181
_exptl_absorpt_correction_T_min 0.6711
_exptl_absorpt_correction_type multi-scan
_exptl_absorpt_process_details sadabs
_exptl_crystal_colour blue
_exptl_crystal_density_diffrn 1.985
_exptl_crystal_description block
_exptl_crystal_F_000 1082
_exptl_crystal_size_max 0.220
_exptl_crystal_size_mid 0.200
_exptl_crystal_size_min 0.180
_refine_diff_density_max 1.265
_refine_diff_density_min -0.898
_refine_diff_density_rms 0.193
_refine_ls_extinction_method none
_refine_ls_goodness_of_fit_ref 1.011
_refine_ls_hydrogen_treatment constr
_refine_ls_matrix_type full
_refine_ls_number_parameters 492
_refine_ls_number_reflns 6341
_refine_ls_number_restraints 1326
_refine_ls_restrained_S_all 0.937
_refine_ls_R_factor_all 0.0903
_refine_ls_R_factor_gt 0.0606
_refine_ls_shift/su_max 0.002
_refine_ls_shift/su_mean 0.000
_refine_ls_structure_factor_coef Fsqd
_refine_ls_weighting_details 'w=1/[\s^2^(Fo^2^)+(0.1020P)^2^] where P=(Fo^2^+2Fc^2^)/3'
_refine_ls_weighting_scheme calc
_refine_ls_wR_factor_gt 0.1472
_refine_ls_wR_factor_ref 0.1634
_reflns_Friedel_coverage 0.000
_reflns_number_gt 4639
_reflns_number_total 6341
_reflns_threshold_expression 'I > 2\s(I)'
_cod_data_source_file ef1c03886_si_003.cif
_cod_data_source_block 170423h
_cod_database_code 1566271
_shelx_shelxl_version_number 2018/3
_shelx_space_group_comment
;
The symmetry employed for this shelxl refinement is uniquely defined
by the following loop, which should always be used as a source of
symmetry information in preference to the above space-group names.
They are only intended as comments.
;
_shelx_estimated_absorpt_t_min 0.671
_shelx_estimated_absorpt_t_max 0.718

loop_
_space_group_symop_operation_xyz
'x, y, z'
'-x, -y, -z'

loop_
_atom_site_label
_atom_site_type_symbol
_atom_site_fract_x
_atom_site_fract_y
_atom_site_fract_z
_atom_site_U_iso_or_equiv
_atom_site_adp_type
_atom_site_occupancy
_atom_site_site_symmetry_order
_atom_site_calc_flag
_atom_site_refinement_flags_posn
_atom_site_refinement_flags_adp
_atom_site_refinement_flags_occupancy
_atom_site_disorder_assembly
_atom_site_disorder_group
Cu2 Cu 0.500000 0.500000 1.000000 0.0384(4) Uani 1 2 d S U P . .
Cu1 Cu 0.500000 1.000000 0.500000 0.0310(4) Uani 1 2 d S U P . .
Mo1 Mo 0.60049(8) 0.71583(6) 0.45963(5) 0.0260(2) Uani 1 1 d . U . . .
Mo2 Mo 0.64522(8) 0.51126(6) 0.74888(5) 0.0253(2) Uani 1 1 d . U . . .
Mo3 Mo 0.37118(7) 0.55235(6) 0.54053(5) 0.0239(2) Uani 1 1 d . U . . .
Mo4 Mo 0.73842(8) 0.72776(6) 0.70643(5) 0.0293(2) Uani 1 1 d . U . . .
N1 N 0.5282(9) 0.6578(6) 1.0510(6) 0.0401(18) Uani 1 1 d . U . . .
N2 N 0.5331(9) 0.8055(6) 1.0322(6) 0.0431(19) Uani 1 1 d . U . . .
N3 N 0.6904(8) 0.5262(6) 1.0887(6) 0.0403(18) Uani 1 1 d . U . . .
N4 N 0.8602(10) 0.5424(7) 1.2225(7) 0.056(2) Uani 1 1 d . U . . .
N5 N 0.3731(8) 0.9708(6) 0.5729(6) 0.0379(17) Uani 1 1 d . U . . .
N6 N 0.2120(9) 0.9815(7) 0.6374(7) 0.046(2) Uani 1 1 d . U . . .
N7 N 0.3526(8) 0.9076(6) 0.3528(6) 0.0336(16) Uani 1 1 d . U . . .
N8 N 0.2053(8) 0.8505(6) 0.1864(6) 0.042(2) Uani 1 1 d . U . . .
O1 O 0.5828(6) 0.8413(5) 0.5171(5) 0.0352(14) Uani 1 1 d . U . . .
O2 O 0.6751(6) 0.7230(5) 0.3704(5) 0.0345(14) Uani 1 1 d . U . . .
O3 O 0.4185(6) 0.6337(4) 0.3637(4) 0.0292(13) Uani 1 1 d . U . . .
O4 O 0.7463(6) 0.7211(5) 0.5696(4) 0.0306(13) Uani 1 1 d . U . . .
O5 O 0.5153(6) 0.6606(5) 0.5747(4) 0.0304(13) Uani 1 1 d . U . . .
O6 O 0.7177(7) 0.8510(5) 0.7647(5) 0.0442(17) Uani 1 1 d . U . . .
O7 O 0.9022(7) 0.7490(5) 0.7734(5) 0.0448(17) Uani 1 1 d . U . . .
O8 O 0.6940(6) 0.5367(5) 0.6054(4) 0.0312(13) Uani 1 1 d . U . . .
O9 O 0.2558(7) 0.6056(6) 0.5778(5) 0.0461(17) Uani 1 1 d . U . . .
O10 O 0.6531(6) 0.6558(5) 0.7750(4) 0.0316(13) Uani 1 1 d . U . . .
O11 O 0.5682(6) 0.4989(5) 0.8356(4) 0.0336(14) Uani 1 1 d . U . . .
O12 O 0.5820(6) 0.5226(5) 0.3863(4) 0.0308(13) Uani 1 1 d . U . . .
O13 O 0.8052(6) 0.5231(5) 0.8138(5) 0.0358(15) Uani 1 1 d . U . . .
C1 C 0.2873(10) 0.7989(7) 0.3111(7) 0.041(2) Uani 1 1 d . U . . .
H1 H 0.303228 0.756072 0.346560 0.049 Uiso 1 1 calc R U . . .
C2 C 0.1952(11) 0.7643(8) 0.2090(8) 0.052(3) Uani 1 1 d . U . . .
H2 H 0.135957 0.694190 0.162864 0.063 Uiso 1 1 calc R U . . .
C3 C 0.3015(10) 0.9358(8) 0.2756(7) 0.041(2) Uani 1 1 d . U . . .
H3 H 0.328569 1.005575 0.282074 0.049 Uiso 1 1 calc R U . . .
C4 C 0.1317(12) 0.8519(9) 0.0831(8) 0.058(3) Uani 1 1 d . U . . .
H4 H 0.157326 0.927228 0.094331 0.069 Uiso 1 1 calc R U . . .
C5 C -0.0152(16) 0.8137(15) 0.0544(11) 0.105(5) Uani 1 1 d . U . . .
H5A H -0.046313 0.735781 0.023706 0.157 Uiso 1 1 calc R U . . .
H5B H -0.059398 0.835519 0.001475 0.157 Uiso 1 1 calc R U . . .
H5C H -0.034795 0.845327 0.119600 0.157 Uiso 1 1 calc R U . . .
C6 C 0.1667(15) 0.7859(13) -0.0071(10) 0.085(4) Uani 1 1 d . U . . .
H6A H 0.133763 0.800720 -0.068431 0.127 Uiso 1 1 calc R U . . .
H6B H 0.127188 0.710172 -0.029062 0.127 Uiso 1 1 calc R U . . .
H6C H 0.262133 0.803441 0.016538 0.127 Uiso 1 1 calc R U . . .
C7 C 0.3542(11) 0.8906(8) 0.6057(8) 0.044(2) Uani 1 1 d . U . . .
H7 H 0.401721 0.841296 0.601582 0.053 Uiso 1 1 calc R U . . .
C8 C 0.2536(12) 0.8956(9) 0.6453(8) 0.049(2) Uani 1 1 d . U . . .
H8 H 0.219520 0.850430 0.672363 0.059 Uiso 1 1 calc R U . . .
C9 C 0.2878(10) 1.0235(8) 0.5927(7) 0.042(2) Uani 1 1 d . U . . .
H9 H 0.280371 1.081804 0.577870 0.050 Uiso 1 1 calc R U . . .
C10 C 0.1148(13) 1.0239(11) 0.6866(11) 0.067(3) Uani 1 1 d . U . . .
H10 H 0.159126 1.048502 0.765669 0.080 Uiso 1 1 calc R U . . .
C11 C -0.0041(14) 0.9325(12) 0.6522(12) 0.086(4) Uani 1 1 d . U . . .
H11A H -0.067651 0.959682 0.680605 0.129 Uiso 1 1 calc R U . . .
H11B H 0.021352 0.883579 0.680228 0.129 Uiso 1 1 calc R U . . .
H11C H -0.043619 0.894337 0.573192 0.129 Uiso 1 1 calc R U . . .
C12 C 0.0995(15) 1.1185(12) 0.6790(12) 0.084(4) Uani 1 1 d . U . . .
H12A H 0.021715 1.131135 0.693532 0.126 Uiso 1 1 calc R U . . .
H12B H 0.089334 1.109307 0.606236 0.126 Uiso 1 1 calc R U . . .
H12C H 0.177096 1.179597 0.731969 0.126 Uiso 1 1 calc R U . . .
C13 C 0.5149(11) 0.7318(8) 1.1402(7) 0.042(2) Uani 1 1 d . U . . .
H13 H 0.504378 0.720447 1.198452 0.051 Uiso 1 1 calc R U . . .
C14 C 0.5196(11) 0.8252(8) 1.1308(7) 0.043(2) Uani 1 1 d . U . . .
H14 H 0.514552 0.889306 1.180955 0.052 Uiso 1 1 calc R U . . .
C15 C 0.5400(11) 0.7060(8) 0.9889(8) 0.044(2) Uani 1 1 d . U . . .
H15 H 0.551728 0.673673 0.922578 0.053 Uiso 1 1 calc R U . . .
C16 C 0.5423(13) 0.8825(8) 0.9868(8) 0.051(2) Uani 1 1 d . U . . .
H16 H 0.508199 0.939979 1.024494 0.061 Uiso 1 1 calc R U . . .
C17 C 0.6851(15) 0.9342(11) 1.0076(10) 0.075(4) Uani 1 1 d . U . . .
H17A H 0.729458 0.879865 0.994756 0.113 Uiso 1 1 calc R U . . .
H17B H 0.728958 0.989795 1.082519 0.113 Uiso 1 1 calc R U . . .
H17C H 0.688532 0.965989 0.958804 0.113 Uiso 1 1 calc R U . . .
C18 C 0.4565(14) 0.8269(10) 0.8653(9) 0.066(3) Uani 1 1 d . U . . .
H18A H 0.365863 0.794629 0.854893 0.098 Uiso 1 1 calc R U . . .
H18B H 0.489518 0.771191 0.826455 0.098 Uiso 1 1 calc R U . . .
H18C H 0.459696 0.879494 0.837470 0.098 Uiso 1 1 calc R U . . .
C19 C 0.7913(11) 0.5172(9) 1.0526(8) 0.048(2) Uani 1 1 d . U . . .
H19 H 0.788591 0.507126 0.983166 0.058 Uiso 1 1 calc R U . . .
C20 C 0.8992(12) 0.5255(10) 1.1358(9) 0.060(3) Uani 1 1 d . U . . .
H20 H 0.981838 0.520499 1.133126 0.071 Uiso 1 1 calc R U . . .
C21 C 0.7363(11) 0.5413(9) 1.1912(8) 0.051(2) Uani 1 1 d . U . . .
H21 H 0.686317 0.550129 1.235771 0.061 Uiso 1 1 calc R U . . .
C22 C 1.042(2) 0.6519(15) 1.3960(19) 0.070(7) Uani 0.55(2) 1 d D U P A 1
H22A H 1.091233 0.660782 1.467778 0.105 Uiso 0.55(2) 1 calc R U P A 1
H22B H 1.012077 0.713823 1.403402 0.105 Uiso 0.55(2) 1 calc R U P A 1
H22C H 1.098340 0.645805 1.354096 0.105 Uiso 0.55(2) 1 calc R U P A 1
C23 C 0.9208(17) 0.5486(14) 1.3369(15) 0.043(4) Uani 0.55(2) 1 d D U P A 1
H23 H 0.857594 0.553426 1.374714 0.052 Uiso 0.55(2) 1 calc R U P A 1
C24 C 0.959(4) 0.4448(16) 1.314(3) 0.054(7) Uani 0.55(2) 1 d D U P A 1
H24A H 1.001125 0.443928 1.382625 0.080 Uiso 0.55(2) 1 calc R U P A 1
H24B H 1.019950 0.442581 1.276322 0.080 Uiso 0.55(2) 1 calc R U P A 1
H24C H 0.880154 0.382438 1.269274 0.080 Uiso 0.55(2) 1 calc R U P A 1
C22' C 0.965(3) 0.648(2) 1.4210(18) 0.070(7) Uani 0.45(2) 1 d D U P A 2
H22D H 0.989703 0.717707 1.422127 0.104 Uiso 0.45(2) 1 calc R U P A 2
H22E H 1.024671 0.650578 1.486425 0.104 Uiso 0.45(2) 1 calc R U P A 2
H22F H 0.875146 0.629704 1.418274 0.104 Uiso 0.45(2) 1 calc R U P A 2
C23' C 0.975(3) 0.561(2) 1.3196(17) 0.054(5) Uani 0.45(2) 1 d D U P A 2
H23' H 1.057710 0.591219 1.311911 0.065 Uiso 0.45(2) 1 calc R U P A 2
C24' C 0.979(5) 0.457(2) 1.329(4) 0.059(9) Uani 0.45(2) 1 d D U P A 2
H24D H 0.898864 0.427157 1.337857 0.089 Uiso 0.45(2) 1 calc R U P A 2
H24E H 1.055327 0.473260 1.392225 0.089 Uiso 0.45(2) 1 calc R U P A 2
H24F H 0.984505 0.405130 1.263971 0.089 Uiso 0.45(2) 1 calc R U P A 2

loop_
_atom_site_aniso_label
_atom_site_aniso_U_11
_atom_site_aniso_U_22
_atom_site_aniso_U_33
_atom_site_aniso_U_23
_atom_site_aniso_U_13
_atom_site_aniso_U_12
Cu2 0.0377(10) 0.0261(8) 0.0439(9) 0.0162(7) 0.0012(7) 0.0145(7)
Cu1 0.0309(9) 0.0328(8) 0.0226(7) 0.0097(6) 0.0075(6) 0.0060(7)
Mo1 0.0308(4) 0.0227(4) 0.0227(4) 0.0104(3) 0.0074(3) 0.0084(3)
Mo2 0.0286(4) 0.0233(4) 0.0229(3) 0.0103(3) 0.0069(3) 0.0102(3)
Mo3 0.0227(4) 0.0258(4) 0.0263(4) 0.0130(3) 0.0093(3) 0.0117(3)
Mo4 0.0325(5) 0.0255(4) 0.0236(4) 0.0112(3) 0.0040(3) 0.0051(3)
N1 0.046(4) 0.039(4) 0.038(3) 0.021(3) 0.010(3) 0.021(3)
N2 0.071(5) 0.027(4) 0.041(4) 0.019(3) 0.025(4) 0.025(4)
N3 0.040(4) 0.042(4) 0.035(3) 0.016(3) 0.009(3) 0.019(3)
N4 0.055(5) 0.058(4) 0.041(4) 0.019(4) -0.005(4) 0.027(4)
N5 0.041(4) 0.037(4) 0.038(3) 0.019(3) 0.016(3) 0.011(3)
N6 0.048(5) 0.048(4) 0.047(4) 0.024(3) 0.021(4) 0.015(4)
N7 0.037(4) 0.031(3) 0.031(3) 0.013(3) 0.011(3) 0.013(3)
N8 0.045(4) 0.039(4) 0.029(3) 0.014(3) -0.003(3) 0.010(4)
O1 0.040(3) 0.025(3) 0.036(3) 0.012(2) 0.010(2) 0.012(3)
O2 0.039(4) 0.035(3) 0.032(3) 0.018(3) 0.015(3) 0.010(3)
O3 0.033(3) 0.024(3) 0.029(3) 0.014(2) 0.007(2) 0.010(2)
O4 0.028(3) 0.034(3) 0.029(3) 0.017(2) 0.008(2) 0.004(2)
O5 0.033(3) 0.031(3) 0.031(3) 0.020(2) 0.013(2) 0.008(2)
O6 0.064(5) 0.027(3) 0.037(3) 0.013(3) 0.016(3) 0.013(3)
O7 0.034(4) 0.047(4) 0.040(3) 0.023(3) -0.002(3) 0.002(3)
O8 0.032(3) 0.030(3) 0.032(3) 0.018(2) 0.006(2) 0.012(3)
O9 0.038(4) 0.054(4) 0.056(4) 0.024(3) 0.026(3) 0.026(3)
O10 0.040(3) 0.029(3) 0.023(2) 0.011(2) 0.009(2) 0.012(3)
O11 0.040(3) 0.034(3) 0.028(3) 0.014(2) 0.011(2) 0.016(3)
O12 0.034(3) 0.029(3) 0.031(3) 0.017(2) 0.010(2) 0.010(3)
O13 0.028(3) 0.040(3) 0.039(3) 0.020(3) 0.010(3) 0.007(3)
C1 0.045(4) 0.032(4) 0.044(4) 0.022(3) 0.006(3) 0.010(4)
C2 0.056(6) 0.032(4) 0.037(4) 0.004(4) -0.002(4) 0.001(4)
C3 0.050(5) 0.033(4) 0.027(4) 0.009(3) 0.001(4) 0.015(4)
C4 0.065(6) 0.050(5) 0.034(4) 0.015(4) -0.007(4) 0.012(5)
C5 0.081(10) 0.169(12) 0.049(7) 0.039(8) 0.013(7) 0.048(9)
C6 0.083(9) 0.115(10) 0.043(6) 0.030(6) 0.012(6) 0.030(8)
C7 0.050(5) 0.040(4) 0.049(4) 0.024(3) 0.019(4) 0.017(4)
C8 0.058(6) 0.044(5) 0.051(5) 0.025(4) 0.023(4) 0.013(4)
C9 0.041(5) 0.043(4) 0.044(4) 0.023(4) 0.020(4) 0.005(4)
C10 0.060(6) 0.066(6) 0.072(6) 0.029(5) 0.031(5) 0.010(5)
C11 0.061(8) 0.077(8) 0.110(9) 0.030(7) 0.050(7) 0.003(7)
C12 0.080(9) 0.088(9) 0.118(9) 0.051(8) 0.073(8) 0.037(7)
C13 0.051(5) 0.041(4) 0.037(4) 0.018(3) 0.015(4) 0.019(4)
C14 0.064(6) 0.031(4) 0.035(4) 0.012(3) 0.019(4) 0.025(4)
C15 0.070(5) 0.032(4) 0.039(4) 0.016(3) 0.025(4) 0.028(4)
C16 0.081(6) 0.037(5) 0.041(4) 0.017(4) 0.024(4) 0.029(5)
C17 0.093(9) 0.067(7) 0.071(7) 0.041(6) 0.029(7) 0.014(7)
C18 0.085(8) 0.061(6) 0.065(6) 0.042(5) 0.026(6) 0.031(6)
C19 0.041(5) 0.061(5) 0.042(4) 0.030(4) 0.005(4) 0.015(4)
C20 0.047(5) 0.066(5) 0.056(5) 0.028(4) 0.005(4) 0.020(5)
C21 0.053(5) 0.058(5) 0.035(4) 0.015(4) 0.008(4) 0.029(4)
C22 0.062(12) 0.067(10) 0.051(10) 0.025(8) -0.012(9) 0.008(10)
C23 0.044(7) 0.058(6) 0.029(6) 0.021(5) 0.009(6) 0.025(6)
C24 0.056(12) 0.060(10) 0.041(11) 0.025(9) 0.009(10) 0.022(9)
C22' 0.060(12) 0.079(12) 0.046(10) 0.013(9) 0.000(10) 0.035(11)
C23' 0.046(8) 0.061(7) 0.043(7) 0.017(6) 0.003(7) 0.024(7)
C24' 0.050(12) 0.068(12) 0.042(12) 0.020(10) -0.008(11) 0.027(11)

loop_
_atom_type_symbol
_atom_type_description
_atom_type_scat_dispersion_real
_atom_type_scat_dispersion_imag
_atom_type_scat_source
C C 0.0033 0.0016 'International Tables Vol C Tables 4.2.6.8 and 6.1.1.4'
H H 0.0000 0.0000 'International Tables Vol C Tables 4.2.6.8 and 6.1.1.4'
N N 0.0061 0.0033 'International Tables Vol C Tables 4.2.6.8 and 6.1.1.4'
O O 0.0106 0.0060 'International Tables Vol C Tables 4.2.6.8 and 6.1.1.4'
Mo Mo -1.6832 0.6857 'International Tables Vol C Tables 4.2.6.8 and 6.1.1.4'
Cu Cu 0.3201 1.2651 'International Tables Vol C Tables 4.2.6.8 and 6.1.1.4'

loop_
_geom_angle_atom_site_label_1
_geom_angle_atom_site_label_2
_geom_angle_atom_site_label_3
_geom_angle
_geom_angle_site_symmetry_1
_geom_angle_site_symmetry_3
_geom_angle_publ_flag
N1 Cu2 N1 180.0 2_667 . ?
N1 Cu2 N3 92.3(3) 2_667 2_667 ?
N1 Cu2 N3 87.7(3) . 2_667 ?
N1 Cu2 N3 87.7(3) 2_667 . ?
N1 Cu2 N3 92.3(3) . . ?
N3 Cu2 N3 180.0(5) 2_667 . ?
N1 Cu2 O11 92.8(3) 2_667 . ?
N1 Cu2 O11 87.2(3) . . ?
N3 Cu2 O11 89.8(3) 2_667 . ?
N3 Cu2 O11 90.2(3) . . ?
N7 Cu1 N7 180.0 . 2_676 ?
N7 Cu1 N5 89.5(3) . . ?
N7 Cu1 N5 90.5(3) 2_676 . ?
N7 Cu1 N5 90.5(3) . 2_676 ?
N7 Cu1 N5 89.5(3) 2_676 2_676 ?
N5 Cu1 N5 180.0 . 2_676 ?
N7 Cu1 O1 96.1(2) . . ?
N7 Cu1 O1 83.9(2) 2_676 . ?
N5 Cu1 O1 88.2(3) . . ?
N5 Cu1 O1 91.8(3) 2_676 . ?
O2 Mo1 O1 103.8(3) . . ?
O2 Mo1 O4 99.3(3) . . ?
O1 Mo1 O4 103.7(3) . . ?
O2 Mo1 O3 102.6(3) . . ?
O1 Mo1 O3 99.1(3) . . ?
O4 Mo1 O3 143.4(2) . . ?
O2 Mo1 O5 163.6(3) . . ?
O1 Mo1 O5 92.2(3) . . ?
O4 Mo1 O5 72.7(2) . . ?
O3 Mo1 O5 78.3(2) . . ?
O2 Mo1 O12 87.7(2) . . ?
O1 Mo1 O12 167.1(3) . . ?
O4 Mo1 O12 79.8(2) . . ?
O3 Mo1 O12 72.3(2) . . ?
O5 Mo1 O12 76.9(2) . . ?
O13 Mo2 O11 103.8(3) . . ?
O13 Mo2 O3 101.3(3) . 2_666 ?
O11 Mo2 O3 101.2(3) . 2_666 ?
O13 Mo2 O10 103.4(3) . . ?
O11 Mo2 O10 99.5(3) . . ?
O3 Mo2 O10 142.7(2) 2_666 . ?
O13 Mo2 O8 92.4(3) . . ?
O11 Mo2 O8 163.4(2) . . ?
O3 Mo2 O8 78.9(2) 2_666 . ?
O10 Mo2 O8 72.7(2) . . ?
O9 Mo3 O12 109.3(3) . 2_666 ?
O9 Mo3 O5 109.1(3) . . ?
O12 Mo3 O5 109.1(3) 2_666 . ?
O9 Mo3 O8 110.6(3) . 2_666 ?
O12 Mo3 O8 109.4(3) 2_666 2_666 ?
O5 Mo3 O8 109.3(3) . 2_666 ?
O6 Mo4 O7 104.4(3) . . ?
O6 Mo4 O4 101.2(3) . . ?
O7 Mo4 O4 99.0(3) . . ?
O6 Mo4 O10 99.4(3) . . ?
O7 Mo4 O10 101.6(3) . . ?
O4 Mo4 O10 146.0(2) . . ?
O6 Mo4 O8 162.2(3) . . ?
O7 Mo4 O8 92.7(3) . . ?
O4 Mo4 O8 80.6(2) . . ?
O10 Mo4 O8 71.8(2) . . ?
O6 Mo4 O5 89.0(3) . . ?
O7 Mo4 O5 165.0(3) . . ?
O4 Mo4 O5 71.5(2) . . ?
O10 Mo4 O5 82.2(2) . . ?
O8 Mo4 O5 74.64(19) . . ?
C15 N1 C13 106.0(8) . . ?
C15 N1 Cu2 123.0(6) . . ?
C13 N1 Cu2 129.9(7) . . ?
C15 N2 C14 107.2(8) . . ?
C15 N2 C16 127.0(8) . . ?
C14 N2 C16 125.8(8) . . ?
C21 N3 C19 106.3(8) . . ?
C21 N3 Cu2 125.7(8) . . ?
C19 N3 Cu2 127.4(6) . . ?
C21 N4 C20 107.5(9) . . ?
C21 N4 C23' 142.9(14) . . ?
C20 N4 C23' 109.5(14) . . ?
C21 N4 C23 116.7(12) . . ?
C20 N4 C23 135.3(11) . . ?
C9 N5 C7 107.5(9) . . ?
C9 N5 Cu1 125.0(6) . . ?
C7 N5 Cu1 127.4(7) . . ?
C9 N6 C8 106.5(9) . . ?
C9 N6 C10 129.5(9) . . ?
C8 N6 C10 123.4(9) . . ?
C3 N7 C1 106.3(7) . . ?
C3 N7 Cu1 128.3(6) . . ?
C1 N7 Cu1 125.4(6) . . ?
C3 N8 C2 106.6(7) . . ?
C3 N8 C4 125.5(8) . . ?
C2 N8 C4 127.9(8) . . ?
Mo1 O1 Cu1 151.3(3) . . ?
Mo2 O3 Mo1 126.6(3) 2_666 . ?
Mo1 O4 Mo4 122.6(3) . . ?
Mo3 O5 Mo1 130.6(3) . . ?
Mo3 O5 Mo4 132.5(3) . . ?
Mo1 O5 Mo4 88.8(2) . . ?
Mo3 O8 Mo2 130.2(3) 2_666 . ?
Mo3 O8 Mo4 131.5(3) 2_666 . ?
Mo2 O8 Mo4 89.7(2) . . ?
Mo2 O10 Mo4 122.1(3) . . ?
Mo2 O11 Cu2 168.1(3) . . ?
Mo3 O12 Mo1 128.8(3) 2_666 . ?
C2 C1 N7 108.3(8) . . ?
C2 C1 H1 125.8 . . ?
N7 C1 H1 125.8 . . ?
N8 C2 C1 107.7(8) . . ?
N8 C2 H2 126.2 . . ?
C1 C2 H2 126.2 . . ?
N7 C3 N8 111.2(8) . . ?
N7 C3 H3 124.4 . . ?
N8 C3 H3 124.4 . . ?
C6 C4 N8 111.1(10) . . ?
C6 C4 C5 110.3(10) . . ?
N8 C4 C5 111.0(11) . . ?
C6 C4 H4 108.1 . . ?
N8 C4 H4 108.1 . . ?
C5 C4 H4 108.1 . . ?
C4 C5 H5A 109.5 . . ?
C4 C5 H5B 109.5 . . ?
H5A C5 H5B 109.5 . . ?
C4 C5 H5C 109.5 . . ?
H5A C5 H5C 109.5 . . ?
H5B C5 H5C 109.5 . . ?
C4 C6 H6A 109.5 . . ?
C4 C6 H6B 109.5 . . ?
H6A C6 H6B 109.5 . . ?
C4 C6 H6C 109.5 . . ?
H6A C6 H6C 109.5 . . ?
H6B C6 H6C 109.5 . . ?
C8 C7 N5 108.3(9) . . ?
C8 C7 H7 125.8 . . ?
N5 C7 H7 125.8 . . ?
C7 C8 N6 106.7(10) . . ?
C7 C8 H8 126.7 . . ?
N6 C8 H8 126.7 . . ?
N5 C9 N6 111.0(9) . . ?
N5 C9 H9 124.5 . . ?
N6 C9 H9 124.5 . . ?
C12 C10 C11 119.7(14) . . ?
C12 C10 N6 113.1(11) . . ?
C11 C10 N6 109.4(11) . . ?
C12 C10 H10 104.3 . . ?
C11 C10 H10 104.3 . . ?
N6 C10 H10 104.3 . . ?
C10 C11 H11A 109.5 . . ?
C10 C11 H11B 109.5 . . ?
H11A C11 H11B 109.5 . . ?
C10 C11 H11C 109.5 . . ?
H11A C11 H11C 109.5 . . ?
H11B C11 H11C 109.5 . . ?
C10 C12 H12A 109.5 . . ?
C10 C12 H12B 109.5 . . ?
H12A C12 H12B 109.5 . . ?
C10 C12 H12C 109.5 . . ?
H12A C12 H12C 109.5 . . ?
H12B C12 H12C 109.5 . . ?
C14 C13 N1 109.0(9) . . ?
C14 C13 H13 125.5 . . ?
N1 C13 H13 125.5 . . ?
C13 C14 N2 106.0(8) . . ?
C13 C14 H14 127.0 . . ?
N2 C14 H14 127.0 . . ?
N1 C15 N2 111.8(8) . . ?
N1 C15 H15 124.1 . . ?
N2 C15 H15 124.1 . . ?
N2 C16 C17 110.3(9) . . ?
N2 C16 C18 110.5(9) . . ?
C17 C16 C18 111.6(10) . . ?
N2 C16 H16 108.1 . . ?
C17 C16 H16 108.1 . . ?
C18 C16 H16 108.1 . . ?
C16 C17 H17A 109.5 . . ?
C16 C17 H17B 109.5 . . ?
H17A C17 H17B 109.5 . . ?
C16 C17 H17C 109.5 . . ?
H17A C17 H17C 109.5 . . ?
H17B C17 H17C 109.5 . . ?
C16 C18 H18A 109.5 . . ?
C16 C18 H18B 109.5 . . ?
H18A C18 H18B 109.5 . . ?
C16 C18 H18C 109.5 . . ?
H18A C18 H18C 109.5 . . ?
H18B C18 H18C 109.5 . . ?
N3 C19 C20 108.5(10) . . ?
N3 C19 H19 125.8 . . ?
C20 C19 H19 125.8 . . ?
N4 C20 C19 105.8(11) . . ?
N4 C20 H20 127.1 . . ?
C19 C20 H20 127.1 . . ?
N4 C21 N3 111.9(10) . . ?
N4 C21 H21 124.1 . . ?
N3 C21 H21 124.1 . . ?
C23 C22 H22A 109.5 . . ?
C23 C22 H22B 109.5 . . ?
H22A C22 H22B 109.5 . . ?
C23 C22 H22C 109.5 . . ?
H22A C22 H22C 109.5 . . ?
H22B C22 H22C 109.5 . . ?
C24 C23 C22 113.1(14) . . ?
C24 C23 N4 104(2) . . ?
C22 C23 N4 102.6(15) . . ?
C24 C23 H23 112.0 . . ?
C22 C23 H23 112.0 . . ?
N4 C23 H23 112.0 . . ?
C23 C24 H24A 109.5 . . ?
C23 C24 H24B 109.5 . . ?
H24A C24 H24B 109.5 . . ?
C23 C24 H24C 109.5 . . ?
H24A C24 H24C 109.5 . . ?
H24B C24 H24C 109.5 . . ?
C23' C22' H22D 109.5 . . ?
C23' C22' H22E 109.5 . . ?
H22D C22' H22E 109.5 . . ?
C23' C22' H22F 109.5 . . ?
H22D C22' H22F 109.5 . . ?
H22E C22' H22F 109.5 . . ?
N4 C23' C24' 113(3) . . ?
N4 C23' C22' 107.0(19) . . ?
C24' C23' C22' 112.3(15) . . ?
N4 C23' H23' 108.3 . . ?
C24' C23' H23' 108.3 . . ?
C22' C23' H23' 108.3 . . ?
C23' C24' H24D 109.5 . . ?
C23' C24' H24E 109.5 . . ?
H24D C24' H24E 109.5 . . ?
C23' C24' H24F 109.5 . . ?
H24D C24' H24F 109.5 . . ?
H24E C24' H24F 109.5 . . ?

loop_
_geom_bond_atom_site_label_1
_geom_bond_atom_site_label_2
_geom_bond_distance
_geom_bond_site_symmetry_2
_geom_bond_publ_flag
Cu2 N1 1.980(8) 2_667 ?
Cu2 N1 1.980(8) . ?
Cu2 N3 2.004(8) 2_667 ?
Cu2 N3 2.004(8) . ?
Cu2 O11 2.627(6) . ?
Cu1 N7 1.998(7) . ?
Cu1 N7 1.998(7) 2_676 ?
Cu1 N5 2.016(8) . ?
Cu1 N5 2.016(8) 2_676 ?
Cu1 O1 2.615(6) . ?
Mo1 O2 1.703(6) . ?
Mo1 O1 1.704(6) . ?
Mo1 O4 1.873(5) . ?
Mo1 O3 1.914(6) . ?
Mo1 O5 2.379(6) . ?
Mo1 O12 2.447(6) . ?
Mo2 O13 1.688(6) . ?
Mo2 O11 1.709(6) . ?
Mo2 O3 1.888(5) 2_666 ?
Mo2 O10 1.896(6) . ?
Mo2 O8 2.370(6) . ?
Mo3 O9 1.682(7) . ?
Mo3 O12 1.783(5) 2_666 ?
Mo3 O5 1.788(6) . ?
Mo3 O8 1.802(6) 2_666 ?
Mo4 O6 1.692(6) . ?
Mo4 O7 1.697(6) . ?
Mo4 O4 1.931(5) . ?
Mo4 O10 1.933(6) . ?
Mo4 O8 2.382(6) . ?
Mo4 O5 2.389(6) . ?
N1 C15 1.315(12) . ?
N1 C13 1.358(12) . ?
N2 C15 1.317(11) . ?
N2 C14 1.371(12) . ?
N2 C16 1.454(12) . ?
N3 C21 1.318(11) . ?
N3 C19 1.343(14) . ?
N4 C21 1.304(14) . ?
N4 C20 1.359(15) . ?
N4 C23' 1.49(3) . ?
N4 C23 1.54(2) . ?
N5 C9 1.314(13) . ?
N5 C7 1.376(12) . ?
N6 C9 1.354(13) . ?
N6 C8 1.393(13) . ?
N6 C10 1.511(16) . ?
N7 C3 1.321(10) . ?
N7 C1 1.369(12) . ?
N8 C3 1.345(11) . ?
N8 C2 1.357(13) . ?
N8 C4 1.476(11) . ?
C1 C2 1.357(12) . ?
C1 H1 0.9300 . ?
C2 H2 0.9300 . ?
C3 H3 0.9300 . ?
C4 C6 1.456(18) . ?
C4 C5 1.489(19) . ?
C4 H4 0.9800 . ?
C5 H5A 0.9600 . ?
C5 H5B 0.9600 . ?
C5 H5C 0.9600 . ?
C6 H6A 0.9600 . ?
C6 H6B 0.9600 . ?
C6 H6C 0.9600 . ?
C7 C8 1.366(16) . ?
C7 H7 0.9300 . ?
C8 H8 0.9300 . ?
C9 H9 0.9300 . ?
C10 C12 1.405(18) . ?
C10 C11 1.469(17) . ?
C10 H10 0.9800 . ?
C11 H11A 0.9600 . ?
C11 H11B 0.9600 . ?
C11 H11C 0.9600 . ?
C12 H12A 0.9600 . ?
C12 H12B 0.9600 . ?
C12 H12C 0.9600 . ?
C13 C14 1.359(13) . ?
C13 H13 0.9300 . ?
C14 H14 0.9300 . ?
C15 H15 0.9300 . ?
C16 C17 1.497(18) . ?
C16 C18 1.512(14) . ?
C16 H16 0.9800 . ?
C17 H17A 0.9600 . ?
C17 H17B 0.9600 . ?
C17 H17C 0.9600 . ?
C18 H18A 0.9600 . ?
C18 H18B 0.9600 . ?
C18 H18C 0.9600 . ?
C19 C20 1.375(13) . ?
C19 H19 0.9300 . ?
C20 H20 0.9300 . ?
C21 H21 0.9300 . ?
C22 C23 1.530(10) . ?
C22 H22A 0.9600 . ?
C22 H22B 0.9600 . ?
C22 H22C 0.9600 . ?
C23 C24 1.526(10) . ?
C23 H23 0.9800 . ?
C24 H24A 0.9600 . ?
C24 H24B 0.9600 . ?
C24 H24C 0.9600 . ?
C22' C23' 1.530(10) . ?
C22' H22D 0.9600 . ?
C22' H22E 0.9600 . ?
C22' H22F 0.9600 . ?
C23' C24' 1.528(10) . ?
C23' H23' 0.9800 . ?
C24' H24D 0.9600 . ?
C24' H24E 0.9600 . ?
C24' H24F 0.9600 . ?

loop_
_geom_hbond_atom_site_label_D
_geom_hbond_atom_site_label_H
_geom_hbond_atom_site_label_A
_geom_hbond_distance_DH
_geom_hbond_distance_HA
_geom_hbond_distance_DA
_geom_hbond_angle_DHA
_geom_hbond_site_symmetry_A
_geom_hbond_publ_flag
C9 H9 O2 0.93 2.46 3.319(12) 153.4 2_676 yes
C9 H9 O1 0.93 2.62 3.242(11) 125.2 2_676 yes
C7 H7 O1 0.93 2.58 3.159(13) 120.9 . yes
C6 H6A O7 0.96 2.65 3.419(14) 137.7 1_454 yes
C3 H3 O6 0.93 2.44 3.280(11) 150.8 2_676 yes
C3 H3 O1 0.93 2.59 3.087(10) 113.7 2_676 yes
C1 H1 O3 0.93 2.35 3.149(10) 143.8 . yes
C1 H1 O3 0.93 2.35 3.149(10) 143.8 . yes
C3 H3 O1 0.93 2.59 3.087(10) 113.7 2_676 yes
C3 H3 O6 0.93 2.44 3.280(11) 150.8 2_676 yes
C6 H6A O7 0.96 2.65 3.419(14) 137.7 1_454 yes
C7 H7 O1 0.93 2.58 3.159(13) 120.9 . yes
C9 H9 O1 0.93 2.62 3.242(11) 125.2 2_676 yes
C9 H9 O2 0.93 2.46 3.319(12) 153.4 2_676 yes
